data_1518912
loop_
_publ_author_name
'Barbara Modec'
'Peter Bukovec'

_publ_section_title
;
 Solid state structures of dinuclear and trinuclear tungsten and
 molybdenum complexes with single metal-metal bonds
;
_journal_name_full 'Inorganica Chimica Acta'
_journal_page_first 226
_journal_page_last 234
_journal_volume 424
_journal_year 2015
_chemical_formula_sum 'C26 H21 K N4 O16 W3'
_chemical_formula_weight 1236.12
_space_group_IT_number 15
_symmetry_cell_setting monoclinic
_symmetry_space_group_name_Hall '-C 2yc'
_symmetry_space_group_name_H-M 'C 1 2/c 1'
_atom_sites_solution_hydrogens geom
_atom_sites_solution_primary direct
_atom_sites_solution_secondary difmap
_cell_angle_alpha 90.00
_cell_angle_beta 114.2386(5)
_cell_angle_gamma 90.00
_cell_formula_units_Z 8
_cell_length_a 37.1540(4)
_cell_length_b 10.16540(10)
_cell_length_c 19.6631(2)
_cell_measurement_reflns_used 7912
_cell_measurement_temperature 150(2)
_cell_measurement_theta_max 27.48
_cell_measurement_theta_min 2.55
_cell_volume 6771.77(12)
_computing_cell_refinement 'Denzo-SMN (Otwinowski & Minor, 1997)'
_computing_data_collection 'Denzo-SMN (Otwinowski & Minor, 1997)'
_computing_data_reduction 'Denzo-SMN (Otwinowski & Minor, 1997)'
_computing_structure_refinement 'SHELXL-97 (Sheldrick, 1997)'
_computing_structure_solution 'SHELXS-97 (Sheldrick, 1990)'
_diffrn_ambient_temperature 150(2)
_diffrn_measured_fraction_theta_full 0.995
_diffrn_measured_fraction_theta_max 0.995
_diffrn_measurement_device_type 'Nonius Kappa CCD diffractometer'
_diffrn_radiation_monochromator graphite
_diffrn_radiation_source 'fine-focus sealed tube'
_diffrn_radiation_type MoK\a
_diffrn_radiation_wavelength 0.71073
_diffrn_reflns_av_R_equivalents 0.0156
_diffrn_reflns_av_sigmaI/netI 0.0284
_diffrn_reflns_limit_h_max 48
_diffrn_reflns_limit_h_min -47
_diffrn_reflns_limit_k_max 12
_diffrn_reflns_limit_k_min -13
_diffrn_reflns_limit_l_max 25
_diffrn_reflns_limit_l_min -25
_diffrn_reflns_number 14603
_diffrn_reflns_theta_full 27.47
_diffrn_reflns_theta_max 27.47
_diffrn_reflns_theta_min 3.61
_exptl_absorpt_coefficient_mu 10.368
_exptl_absorpt_correction_T_max 0.5306
_exptl_absorpt_correction_T_min 0.4237
_exptl_absorpt_correction_type multi-scan
_exptl_absorpt_process_details
;
HKL SCALEPACK (Otwinowski & Minor, 1997)
;
_exptl_crystal_colour red
_exptl_crystal_density_diffrn 2.425
_exptl_crystal_density_method 'not measured'
_exptl_crystal_description block
_exptl_crystal_F_000 4592
_exptl_crystal_size_max 0.10
_exptl_crystal_size_mid 0.08
_exptl_crystal_size_min 0.07
_refine_diff_density_max 1.046
_refine_diff_density_min -0.913
_refine_diff_density_rms 0.116
_refine_ls_extinction_method none
_refine_ls_goodness_of_fit_ref 1.088
_refine_ls_hydrogen_treatment constr
_refine_ls_matrix_type full
_refine_ls_number_parameters 451
_refine_ls_number_reflns 7724
_refine_ls_number_restraints 0
_refine_ls_restrained_S_all 1.088
_refine_ls_R_factor_all 0.0221
_refine_ls_R_factor_gt 0.0188
_refine_ls_shift/su_max 0.003
_refine_ls_shift/su_mean 0.000
_refine_ls_structure_factor_coef Fsqd
_refine_ls_weighting_details 'calc w=1/[\s^2^(Fo^2^)+(0.0000P)^2^+31.0357P] where P=(Fo^2^+2Fc^2^)/3'
_refine_ls_weighting_scheme calc
_refine_ls_wR_factor_gt 0.0426
_refine_ls_wR_factor_ref 0.0438
_reflns_number_gt 7120
_reflns_number_total 7724
_reflns_threshold_expression >2sigma(I)
_cod_data_source_file ICA-2015-424-226-234-3.cif
_cod_data_source_block 3
_cod_original_sg_symbol_H-M 'C 2/c'
_cod_database_code 1518912

loop_
_symmetry_equiv_pos_as_xyz
'x, y, z'
'-x, y, -z+1/2'
'x+1/2, y+1/2, z'
'-x+1/2, y+1/2, -z+1/2'
'-x, -y, -z'
'x, -y, z-1/2'
'-x+1/2, -y+1/2, -z'
'x+1/2, -y+1/2, z-1/2'

loop_
_atom_site_label
_atom_site_type_symbol
_atom_site_fract_x
_atom_site_fract_y
_atom_site_fract_z
_atom_site_U_iso_or_equiv
_atom_site_adp_type
_atom_site_occupancy
_atom_site_symmetry_multiplicity
_atom_site_calc_flag
_atom_site_refinement_flags
_atom_site_disorder_assembly
_atom_site_disorder_group
W1 W 0.411763(4) -0.002300(13) 0.758137(7) 0.01664(4) Uani 1 1 d . . .
W2 W 0.370221(4) 0.193895(13) 0.755273(7) 0.01833(4) Uani 1 1 d . . .
W3 W 0.405668(4) 0.184884(13) 0.670608(7) 0.01657(4) Uani 1 1 d . . .
K K 0.30749(2) -0.13589(10) 0.82191(5) 0.0364(2) Uani 1 1 d . . .
O1 O 0.36154(6) 0.0616(2) 0.67019(12) 0.0192(5) Uani 1 1 d . . .
O2 O 0.41075(6) 0.1047(2) 0.83828(12) 0.0192(5) Uani 1 1 d . . .
O3 O 0.40351(7) 0.3229(2) 0.73686(12) 0.0195(5) Uani 1 1 d . . .
O4 O 0.45208(6) 0.0910(2) 0.73884(12) 0.0186(5) Uani 1 1 d . . .
O11 O 0.40935(7) -0.1655(2) 0.69053(13) 0.0214(5) Uani 1 1 d . . .
O12 O 0.37394(6) -0.1391(2) 0.77807(12) 0.0209(5) Uani 1 1 d . . .
O13 O 0.32967(7) -0.2945(3) 0.72000(14) 0.0312(6) Uani 1 1 d . . .
O14 O 0.36992(8) -0.3320(3) 0.62819(14) 0.0316(6) Uani 1 1 d . . .
O21 O 0.32284(7) 0.1068(3) 0.77011(13) 0.0285(6) Uani 1 1 d . . .
O22 O 0.32068(7) 0.3009(2) 0.68525(13) 0.0252(5) Uani 1 1 d . . .
O23 O 0.25723(8) 0.3429(3) 0.65628(17) 0.0440(7) Uani 1 1 d . . .
O24 O 0.26028(8) 0.1370(4) 0.75417(19) 0.0578(10) Uani 1 1 d . . .
O31 O 0.36271(6) 0.2773(2) 0.57746(12) 0.0211(5) Uani 1 1 d . . .
O32 O 0.40540(7) 0.0782(2) 0.57888(12) 0.0232(5) Uani 1 1 d . . .
O33 O 0.37241(8) 0.0436(3) 0.45645(14) 0.0397(7) Uani 1 1 d . . .
O34 O 0.32630(7) 0.2614(3) 0.45484(13) 0.0338(6) Uani 1 1 d . . .
C1 C 0.38025(10) -0.2463(3) 0.67548(18) 0.0220(7) Uani 1 1 d . . .
C2 C 0.35838(10) -0.2275(3) 0.72725(18) 0.0216(7) Uani 1 1 d . . .
C3 C 0.28879(11) 0.1656(4) 0.7416(2) 0.0321(9) Uani 1 1 d . . .
C4 C 0.28739(10) 0.2807(4) 0.6895(2) 0.0282(8) Uani 1 1 d . . .
C5 C 0.35250(10) 0.2231(4) 0.51268(18) 0.0236(7) Uani 1 1 d . . .
C6 C 0.37815(10) 0.1019(4) 0.51367(19) 0.0246(7) Uani 1 1 d . . .
C11 C 0.49878(10) -0.0959(3) 0.8588(2) 0.0243(7) Uani 1 1 d . . .
H11 H 0.5036 -0.0703 0.8179 0.029 Uiso 1 1 calc R . .
C12 C 0.53028(10) -0.1337(4) 0.9230(2) 0.0296(8) Uani 1 1 d . . .
H12 H 0.5558 -0.1325 0.9255 0.036 Uiso 1 1 calc R . .
C13 C 0.52323(12) -0.1733(4) 0.9838(2) 0.0364(9) Uani 1 1 d . . .
H13 H 0.5439 -0.1985 1.0281 0.044 Uiso 1 1 calc R . .
C14 C 0.48477(12) -0.1746(4) 0.9772(2) 0.0384(10) Uani 1 1 d . . .
H14 H 0.4791 -0.2034 1.0166 0.046 Uiso 1 1 calc R . .
C15 C 0.45482(10) -0.1330(4) 0.91177(19) 0.0272(8) Uani 1 1 d . . .
H15 H 0.4291 -0.1317 0.9085 0.033 Uiso 1 1 calc R . .
C21 C 0.37307(11) 0.2754(4) 0.9084(2) 0.0335(9) Uani 1 1 d . . .
H21 H 0.3726 0.1845 0.9131 0.040 Uiso 1 1 calc R . .
C22 C 0.37542(16) 0.3529(5) 0.9672(2) 0.0586(15) Uani 1 1 d . . .
H22 H 0.3763 0.3151 1.0109 0.070 Uiso 1 1 calc R . .
C23 C 0.3765(2) 0.4872(6) 0.9605(3) 0.098(3) Uani 1 1 d . . .
H23 H 0.3781 0.5416 0.9997 0.117 Uiso 1 1 calc R . .
C24 C 0.3751(2) 0.5409(6) 0.8944(3) 0.089(2) Uani 1 1 d . . .
H24 H 0.3762 0.6315 0.8890 0.107 Uiso 1 1 calc R . .
C25 C 0.37227(16) 0.4576(4) 0.8375(2) 0.0501(13) Uani 1 1 d . . .
H25 H 0.3708 0.4934 0.7929 0.060 Uiso 1 1 calc R . .
C31 C 0.43968(12) 0.4510(4) 0.6494(2) 0.0316(8) Uani 1 1 d . . .
H31 H 0.4159 0.4792 0.6497 0.038 Uiso 1 1 calc R . .
C32 C 0.46527(14) 0.5429(5) 0.6435(3) 0.0489(12) Uani 1 1 d . . .
H32 H 0.4589 0.6319 0.6399 0.059 Uiso 1 1 calc R . .
C33 C 0.50075(14) 0.5014(5) 0.6430(3) 0.0487(12) Uani 1 1 d . . .
H33 H 0.5185 0.5619 0.6387 0.058 Uiso 1 1 calc R . .
C34 C 0.50930(11) 0.3682(5) 0.6489(2) 0.0366(10) Uani 1 1 d . . .
H34 H 0.5329 0.3376 0.6489 0.044 Uiso 1 1 calc R . .
C35 C 0.48194(10) 0.2814(4) 0.65495(19) 0.0265(8) Uani 1 1 d . . .
H35 H 0.4876 0.1919 0.6592 0.032 Uiso 1 1 calc R . .
N4 N 0.21625(9) 0.0766(3) 0.91071(18) 0.0332(7) Uani 1 1 d . . .
H4 H 0.1965 0.1067 0.8727 0.040 Uiso 1 1 calc R . .
C41 C 0.25216(13) 0.1202(5) 0.9236(3) 0.0437(10) Uani 1 1 d . . .
H41 H 0.2558 0.1789 0.8908 0.052 Uiso 1 1 calc R . .
C42 C 0.28378(13) 0.0777(5) 0.9858(3) 0.0536(13) Uani 1 1 d . . .
H42 H 0.3091 0.1087 0.9962 0.064 Uiso 1 1 calc R . .
C43 C 0.27754(13) -0.0114(5) 1.0326(3) 0.0502(12) Uani 1 1 d . . .
H43 H 0.2986 -0.0402 1.0754 0.060 Uiso 1 1 calc R . .
C44 C 0.24006(13) -0.0576(5) 1.0156(2) 0.0449(11) Uani 1 1 d . . .
H44 H 0.2357 -0.1197 1.0461 0.054 Uiso 1 1 calc R . .
C45 C 0.20943(12) -0.0114(4) 0.9538(2) 0.0356(9) Uani 1 1 d . . .
H45 H 0.1839 -0.0414 0.9420 0.043 Uiso 1 1 calc R . .
N1 N 0.46142(8) -0.0944(3) 0.85264(15) 0.0196(6) Uani 1 1 d . . .
N2 N 0.37145(9) 0.3268(3) 0.84381(16) 0.0288(7) Uani 1 1 d . . .
N3 N 0.44765(8) 0.3220(3) 0.65488(15) 0.0211(6) Uani 1 1 d . . .

loop_
_atom_site_aniso_label
_atom_site_aniso_U_11
_atom_site_aniso_U_22
_atom_site_aniso_U_33
_atom_site_aniso_U_23
_atom_site_aniso_U_13
_atom_site_aniso_U_12
W1 0.01559(6) 0.02100(7) 0.01380(6) 0.00031(5) 0.00650(5) -0.00112(5)
W2 0.01567(6) 0.02712(8) 0.01311(7) 0.00070(5) 0.00684(5) 0.00222(5)
W3 0.01604(6) 0.02220(7) 0.01207(7) 0.00082(5) 0.00637(5) 0.00066(5)
K 0.0256(4) 0.0619(6) 0.0244(4) 0.0072(4) 0.0129(3) 0.0009(4)
O1 0.0164(11) 0.0265(12) 0.0146(11) -0.0010(9) 0.0064(9) -0.0013(9)
O2 0.0196(11) 0.0248(12) 0.0123(11) -0.0001(9) 0.0056(9) 0.0008(9)
O3 0.0192(11) 0.0228(12) 0.0166(11) -0.0007(9) 0.0074(9) 0.0014(9)
O4 0.0168(10) 0.0217(12) 0.0172(11) 0.0014(9) 0.0069(9) -0.0001(9)
O11 0.0251(12) 0.0217(12) 0.0216(12) -0.0026(9) 0.0138(10) -0.0010(9)
O12 0.0218(11) 0.0273(13) 0.0163(11) -0.0025(9) 0.0105(9) -0.0071(10)
O13 0.0283(13) 0.0372(15) 0.0312(14) -0.0085(11) 0.0153(11) -0.0150(11)
O14 0.0361(15) 0.0318(14) 0.0286(14) -0.0107(11) 0.0149(12) -0.0067(11)
O21 0.0240(12) 0.0407(15) 0.0260(13) 0.0070(11) 0.0157(11) 0.0017(11)
O22 0.0173(11) 0.0371(14) 0.0217(12) 0.0060(10) 0.0085(10) 0.0073(10)
O23 0.0213(13) 0.0582(19) 0.0508(19) 0.0104(15) 0.0129(13) 0.0121(13)
O24 0.0289(16) 0.092(3) 0.061(2) 0.0251(19) 0.0276(16) 0.0008(17)
O31 0.0207(11) 0.0268(12) 0.0135(11) 0.0023(9) 0.0047(9) 0.0027(10)
O32 0.0267(12) 0.0293(13) 0.0157(11) -0.0021(9) 0.0108(10) 0.0031(10)
O33 0.0369(15) 0.0569(19) 0.0219(14) -0.0139(13) 0.0085(12) 0.0082(14)
O34 0.0282(13) 0.0507(17) 0.0167(12) 0.0013(12) 0.0036(10) 0.0070(12)
C1 0.0221(16) 0.0249(17) 0.0175(16) 0.0014(13) 0.0064(13) 0.0032(14)
C2 0.0228(16) 0.0235(17) 0.0178(16) 0.0038(13) 0.0075(13) 0.0006(14)
C3 0.0231(18) 0.050(2) 0.0266(19) 0.0042(17) 0.0140(15) 0.0001(17)
C4 0.0192(16) 0.043(2) 0.0226(18) -0.0053(16) 0.0082(14) 0.0028(15)
C5 0.0202(16) 0.0350(19) 0.0176(16) 0.0005(14) 0.0097(13) -0.0036(14)
C6 0.0226(16) 0.035(2) 0.0193(17) -0.0021(14) 0.0112(14) -0.0012(15)
C11 0.0263(17) 0.0208(17) 0.0280(18) 0.0045(14) 0.0135(15) 0.0020(14)
C12 0.0177(16) 0.0272(19) 0.038(2) 0.0033(16) 0.0055(15) 0.0016(14)
C13 0.032(2) 0.039(2) 0.028(2) 0.0064(17) 0.0010(17) 0.0069(17)
C14 0.036(2) 0.054(3) 0.026(2) 0.0129(18) 0.0137(17) 0.0087(19)
C15 0.0263(18) 0.033(2) 0.0241(18) 0.0069(15) 0.0119(15) 0.0031(15)
C21 0.035(2) 0.049(2) 0.0202(18) 0.0060(16) 0.0151(16) 0.0159(18)
C22 0.084(4) 0.074(3) 0.020(2) 0.005(2) 0.024(2) 0.044(3)
C23 0.194(8) 0.067(4) 0.028(3) 0.005(2) 0.041(4) 0.074(5)
C24 0.174(7) 0.048(3) 0.038(3) 0.001(2) 0.037(4) 0.054(4)
C25 0.084(4) 0.038(2) 0.027(2) 0.0019(18) 0.022(2) 0.026(2)
C31 0.036(2) 0.0266(19) 0.035(2) 0.0051(16) 0.0181(17) 0.0014(16)
C32 0.054(3) 0.035(2) 0.064(3) 0.009(2) 0.031(2) -0.007(2)
C33 0.046(3) 0.054(3) 0.044(3) 0.005(2) 0.016(2) -0.024(2)
C34 0.0193(17) 0.064(3) 0.0245(19) 0.0115(19) 0.0068(15) -0.0050(18)
C35 0.0220(17) 0.038(2) 0.0188(17) 0.0082(15) 0.0077(14) 0.0042(15)
N4 0.0293(16) 0.0356(18) 0.0271(17) 0.0022(14) 0.0037(13) 0.0082(14)
C41 0.043(2) 0.043(2) 0.049(3) 0.009(2) 0.023(2) 0.003(2)
C42 0.028(2) 0.064(3) 0.066(3) -0.005(3) 0.016(2) -0.005(2)
C43 0.032(2) 0.068(3) 0.037(2) 0.009(2) -0.0001(19) 0.013(2)
C44 0.042(2) 0.053(3) 0.033(2) 0.013(2) 0.0089(19) 0.007(2)
C45 0.0259(19) 0.041(2) 0.035(2) -0.0009(17) 0.0074(17) 0.0007(17)
N1 0.0201(13) 0.0190(14) 0.0175(14) 0.0019(10) 0.0054(11) 0.0007(11)
N2 0.0322(17) 0.0388(18) 0.0162(15) 0.0024(12) 0.0108(13) 0.0140(14)
N3 0.0198(13) 0.0269(15) 0.0167(14) 0.0009(11) 0.0076(11) -0.0031(11)

loop_
_atom_type_symbol
_atom_type_description
_atom_type_scat_dispersion_real
_atom_type_scat_dispersion_imag
_atom_type_scat_source
C C 0.0033 0.0016 'International Tables Vol C Tables 4.2.6.8 and 6.1.1.4'
H H 0.0000 0.0000 'International Tables Vol C Tables 4.2.6.8 and 6.1.1.4'
N N 0.0061 0.0033 'International Tables Vol C Tables 4.2.6.8 and 6.1.1.4'
O O 0.0106 0.0060 'International Tables Vol C Tables 4.2.6.8 and 6.1.1.4'
K K 0.2009 0.2494 'International Tables Vol C Tables 4.2.6.8 and 6.1.1.4'
W W -0.8490 6.8722 'International Tables Vol C Tables 4.2.6.8 and 6.1.1.4'

loop_
_geom_angle_atom_site_label_1
_geom_angle_atom_site_label_2
_geom_angle_atom_site_label_3
_geom_angle
_geom_angle_site_symmetry_1
_geom_angle_site_symmetry_3
O2 W1 O4 99.21(9) . .
O2 W1 O1 101.14(9) . .
O4 W1 O1 100.84(9) . .
O2 W1 O11 161.98(9) . .
O4 W1 O11 95.63(9) . .
O1 W1 O11 85.95(9) . .
O2 W1 O12 88.98(9) . .
O4 W1 O12 168.39(9) . .
O1 W1 O12 85.50(9) . .
O11 W1 O12 74.96(9) . .
O2 W1 N1 80.91(9) . .
O4 W1 N1 85.79(9) . .
O1 W1 N1 172.57(9) . .
O11 W1 N1 90.08(9) . .
O12 W1 N1 87.41(9) . .
O2 W1 W2 49.56(6) . .
O4 W1 W2 97.15(6) . .
O1 W1 W2 52.66(6) . .
O11 W1 W2 138.27(6) . .
O12 W1 W2 94.42(6) . .
N1 W1 W2 130.32(7) . .
O2 W1 W3 96.09(7) . .
O4 W1 W3 49.82(6) . .
O1 W1 W3 52.45(6) . .
O11 W1 W3 101.30(6) . .
O12 W1 W3 137.86(6) . .
N1 W1 W3 134.72(7) . .
W2 W1 W3 60.062(5) . .
O2 W2 O3 98.02(9) . .
O2 W2 O1 100.78(9) . .
O3 W2 O1 100.88(9) . .
O2 W2 O22 165.60(9) . .
O3 W2 O22 88.97(9) . .
O1 W2 O22 90.15(9) . .
O2 W2 O21 95.28(9) . .
O3 W2 O21 161.83(10) . .
O1 W2 O21 88.67(9) . .
O22 W2 O21 75.46(9) . .
O2 W2 N2 82.14(10) . .
O3 W2 N2 85.66(11) . .
O1 W2 N2 172.30(10) . .
O22 W2 N2 85.88(10) . .
O21 W2 N2 83.95(11) . .
O2 W2 W1 49.40(6) . .
O3 W2 W1 96.21(7) . .
O1 W2 W1 52.46(6) . .
O22 W2 W1 142.59(7) . .
O21 W2 W1 101.85(7) . .
N2 W2 W1 131.38(8) . .
O2 W2 W3 95.96(6) . .
O3 W2 W3 49.60(7) . .
O1 W2 W3 52.40(6) . .
O22 W2 W3 98.14(6) . .
O21 W2 W3 140.87(7) . .
N2 W2 W3 134.73(9) . .
W1 W2 W3 60.057(5) . .
O3 W3 O4 99.27(9) . .
O3 W3 O1 100.97(9) . .
O4 W3 O1 100.54(9) . .
O3 W3 O31 92.06(9) . .
O4 W3 O31 164.77(9) . .
O1 W3 O31 87.13(9) . .
O3 W3 O32 164.49(9) . .
O4 W3 O32 91.67(9) . .
O1 W3 O32 87.67(9) . .
O31 W3 O32 75.39(9) . .
O3 W3 N3 82.16(10) . .
O4 W3 N3 85.94(10) . .
O1 W3 N3 172.16(9) . .
O31 W3 N3 85.56(10) . .
O32 W3 N3 87.73(10) . .
O3 W3 W1 96.01(7) . .
O4 W3 W1 49.53(6) . .
O1 W3 W1 52.42(6) . .
O31 W3 W1 139.55(6) . .
O32 W3 W1 99.46(6) . .
N3 W3 W1 134.78(7) . .
O3 W3 W2 49.52(7) . .
O4 W3 W2 96.79(6) . .
O1 W3 W2 52.58(6) . .
O31 W3 W2 98.31(6) . .
O32 W3 W2 140.21(7) . .
N3 W3 W2 131.51(7) . .
W1 W3 W2 59.882(5) . .
O23 K O34 72.30(9) 4_546 6_556
O23 K O21 117.87(9) 4_546 .
O34 K O21 138.25(8) 6_556 .
O23 K O33 110.61(9) 4_546 6_556
O34 K O33 59.27(8) 6_556 6_556
O21 K O33 80.26(8) . 6_556
O23 K O12 171.23(9) 4_546 .
O34 K O12 111.17(8) 6_556 .
O21 K O12 65.36(7) . .
O33 K O12 77.70(7) 6_556 .
O23 K O13 126.82(9) 4_546 .
O34 K O13 111.28(9) 6_556 .
O21 K O13 94.52(7) . .
O33 K O13 115.91(8) 6_556 .
O12 K O13 44.59(6) . .
O23 K O24 76.17(9) 4_546 .
O34 K O24 132.25(9) 6_556 .
O21 K O24 42.39(7) . .
O33 K O24 101.73(10) 6_556 .
O12 K O24 105.45(7) . .
O13 K O24 116.26(9) . .
O23 K C2 148.20(10) 4_546 .
O34 K C2 115.42(9) 6_556 .
O21 K C2 78.13(8) . .
O33 K C2 98.72(8) 6_556 .
O12 K C2 23.06(7) . .
O13 K C2 21.77(7) . .
O24 K C2 110.37(8) . .
O23 K O24 55.50(8) 4_546 4_546
O34 K O24 87.39(9) 6_556 4_546
O21 K O24 132.97(9) . 4_546
O33 K O24 146.56(9) 6_556 4_546
O12 K O24 116.01(7) . 4_546
O13 K O24 71.44(7) . 4_546
O24 K O24 103.20(3) . 4_546
C2 K O24 93.13(8) . 4_546
O23 K C3 97.16(10) 4_546 .
O34 K C3 142.44(10) 6_556 .
O21 K C3 21.80(8) . .
O33 K C3 93.85(9) 6_556 .
O12 K C3 84.80(8) . .
O13 K C3 103.86(9) . .
O24 K C3 21.00(8) . .
C2 K C3 92.74(9) . .
O24 K C3 116.80(10) 4_546 .
O23 K C5 82.63(9) 4_546 6_556
O34 K C5 16.91(8) 6_556 6_556
O21 K C5 121.71(8) . 6_556
O33 K C5 42.39(8) 6_556 6_556
O12 K C5 102.74(7) . 6_556
O13 K C5 116.28(8) . 6_556
O24 K C5 125.98(9) . 6_556
C2 K C5 113.48(8) . 6_556
O24 K C5 104.30(9) 4_546 6_556
C3 K C5 129.70(10) . 6_556
W1 O1 W3 75.13(7) . .
W1 O1 W2 74.88(7) . .
W3 O1 W2 75.02(7) . .
W1 O2 W2 81.04(8) . .
W2 O3 W3 80.88(9) . .
W1 O4 W3 80.65(8) . .
C1 O11 W1 117.4(2) . .
C2 O12 W1 115.6(2) . .
C2 O12 K 94.13(19) . .
W1 O12 K 138.40(10) . .
C2 O13 K 95.2(2) . .
C3 O21 W2 118.0(2) . .
C3 O21 K 104.7(2) . .
W2 O21 K 136.66(11) . .
C4 O22 W2 118.9(2) . .
C4 O23 K 131.3(3) . 4_556
C3 O24 K 85.3(3) . .
C3 O24 K 107.9(3) . 4_556
K O24 K 165.07(11) . 4_556
C5 O31 W3 118.7(2) . .
C6 O32 W3 118.8(2) . .
C6 O33 K 116.8(2) . 6
C5 O34 K 122.4(2) . 6
O14 C1 O11 127.1(3) . .
O14 C1 C2 120.3(3) . .
O11 C1 C2 112.7(3) . .
O13 C2 O12 124.7(3) . .
O13 C2 C1 121.4(3) . .
O12 C2 C1 113.9(3) . .
O13 C2 K 63.05(19) . .
O12 C2 K 62.81(17) . .
C1 C2 K 169.6(2) . .
O24 C3 O21 125.2(4) . .
O24 C3 C4 121.4(4) . .
O21 C3 C4 113.4(3) . .
O24 C3 K 73.7(3) . .
O21 C3 K 53.53(19) . .
C4 C3 K 160.2(2) . .
O23 C4 O22 125.4(4) . .
O23 C4 C3 121.5(3) . .
O22 C4 C3 113.0(3) . .
O34 C5 O31 125.5(3) . .
O34 C5 C6 121.1(3) . .
O31 C5 C6 113.3(3) . .
O34 C5 K 40.65(18) . 6
O31 C5 K 166.2(2) . 6
C6 C5 K 80.50(18) . 6
O33 C6 O32 126.8(3) . .
O33 C6 C5 120.2(3) . .
O32 C6 C5 112.9(3) . .
N1 C11 C12 122.9(3) . .
C11 C12 C13 118.8(3) . .
C14 C13 C12 118.5(3) . .
C15 C14 C13 119.5(4) . .
N1 C15 C14 122.3(3) . .
N2 C21 C22 122.2(4) . .
C21 C22 C23 118.9(4) . .
C22 C23 C24 119.2(5) . .
C25 C24 C23 118.8(5) . .
N2 C25 C24 122.3(4) . .
N3 C31 C32 122.4(4) . .
C31 C32 C33 119.1(4) . .
C34 C33 C32 118.9(4) . .
C33 C34 C35 118.6(4) . .
N3 C35 C34 122.3(4) . .
C45 N4 C41 122.9(4) . .
N4 C41 C42 119.4(4) . .
C41 C42 C43 119.0(4) . .
C44 C43 C42 119.7(4) . .
C45 C44 C43 119.4(4) . .
N4 C45 C44 119.6(4) . .
C15 N1 C11 117.9(3) . .
C15 N1 W1 117.7(2) . .
C11 N1 W1 123.6(2) . .
C25 N2 C21 118.6(3) . .
C25 N2 W2 122.2(3) . .
C21 N2 W2 119.1(3) . .
C31 N3 C35 118.8(3) . .
C31 N3 W3 119.0(2) . .
C35 N3 W3 122.1(2) . .

loop_
_geom_bond_atom_site_label_1
_geom_bond_atom_site_label_2
_geom_bond_distance
_geom_bond_site_symmetry_2
W1 O2 1.928(2) .
W1 O4 1.937(2) .
W1 O1 2.060(2) .
W1 O11 2.105(2) .
W1 O12 2.125(2) .
W1 N1 2.218(3) .
W1 W2 2.50835(18) .
W1 W3 2.51278(18) .
W2 O2 1.933(2) .
W2 O3 1.936(2) .
W2 O1 2.066(2) .
W2 O22 2.094(2) .
W2 O21 2.095(2) .
W2 N2 2.189(3) .
W2 W3 2.51290(17) .
W3 O3 1.938(2) .
W3 O4 1.946(2) .
W3 O1 2.061(2) .
W3 O31 2.094(2) .
W3 O32 2.101(2) .
W3 N3 2.207(3) .
K O23 2.619(3) 4_546
K O34 2.730(3) 6_556
K O21 2.815(3) .
K O33 2.908(3) 6_556
K O12 2.930(2) .
K O13 2.941(3) .
K O24 3.260(4) .
K C2 3.286(4) .
K O24 3.288(4) 4_546
K C3 3.387(4) .
K C5 3.536(3) 6_556
O11 C1 1.291(4) .
O12 C2 1.291(4) .
O13 C2 1.224(4) .
O14 C1 1.215(4) .
O21 C3 1.300(4) .
O22 C4 1.289(4) .
O23 C4 1.217(4) .
O23 K 2.619(3) 4_556
O24 C3 1.218(4) .
O24 K 3.289(4) 4_556
O31 C5 1.294(4) .
O32 C6 1.289(4) .
O33 C6 1.211(4) .
O33 K 2.908(3) 6
O34 C5 1.218(4) .
O34 K 2.729(3) 6
C1 C2 1.553(5) .
C3 C4 1.542(5) .
C5 C6 1.553(5) .
C5 K 3.536(3) 6
C11 N1 1.343(4) .
C11 C12 1.377(5) .
C12 C13 1.384(6) .
C13 C14 1.381(6) .
C14 C15 1.377(5) .
C15 N1 1.342(4) .
C21 N2 1.352(5) .
C21 C22 1.372(6) .
C22 C23 1.373(8) .
C23 C24 1.391(8) .
C24 C25 1.373(6) .
C25 N2 1.337(5) .
C31 N3 1.338(5) .
C31 C32 1.372(6) .
C32 C33 1.388(7) .
C33 C34 1.384(6) .
C34 C35 1.387(5) .
C35 N3 1.339(4) .
N4 C45 1.326(5) .
N4 C41 1.328(5) .
C41 C42 1.372(6) .
C42 C43 1.376(7) .
C43 C44 1.375(6) .
C44 C45 1.363(5) .
